data_2205997
loop_
_publ_author_name
'Linfang Jia'
'Wenfu Fu'
'Qi Yin'
'Mingming Yu'
'Junfeng Zhang'
'Zhanxian Li'

_publ_section_title
;
 Bis(2,2'-bipyridine-\k^2^<i>N,N</i>')chlorocopper(II)
 tetrafluoroborate dichloromethane solvate
;
_journal_issue 6
_journal_name_full 'Acta Crystallographica Section E'
_journal_page_first m1039
_journal_page_last m1041
_journal_paper_doi 10.1107/S1600536805013760
_journal_volume 61
_journal_year 2005
_chemical_formula_iupac '[Cu Cl (C10 H8 N2)2] B F4, C H2 Cl2'
_chemical_formula_moiety 'C20 H16 Cl1 Cu N4 +, B F4 -, C H2 Cl2'
_chemical_formula_sum 'C21 H18 B Cl3 Cu F4 N4'
_chemical_formula_weight 583.09
_chemical_name_systematic
;
Bis(2,2'-bipyridine-\k^2^N,N')chlorocopper(II) tetrafluoroborate
dichloromethane solvate
;
_space_group_IT_number 14
_symmetry_cell_setting monoclinic
_symmetry_space_group_name_Hall '-P 2ybc'
_symmetry_space_group_name_H-M 'P 1 21/c 1'
_atom_sites_solution_hydrogens geom
_atom_sites_solution_primary direct
_atom_sites_solution_secondary difmap
_audit_creation_method SHELXL-97
_cell_angle_alpha 90.00
_cell_angle_beta 104.803(6)
_cell_angle_gamma 90.00
_cell_formula_units_Z 4
_cell_length_a 7.491(3)
_cell_length_b 23.458(8)
_cell_length_c 14.302(5)
_cell_measurement_reflns_used 820
_cell_measurement_temperature 293(2)
_cell_measurement_theta_max 25.71
_cell_measurement_theta_min 2.94
_cell_volume 2429.8(15)
_computing_cell_refinement SMART
_computing_data_collection 'SMART (Bruker, 1997)'
_computing_data_reduction 'SAINT (Bruker, 1997)'
_computing_molecular_graphics 'SHELXTL (Sheldrick, 1997b)'
_computing_publication_material SHELXTL
_computing_structure_refinement 'SHELXL97 (Sheldrick, 1997a)'
_computing_structure_solution 'SHELXS97 (Sheldrick, 1997a)'
_diffrn_ambient_temperature 293(2)
_diffrn_measured_fraction_theta_full 1.000
_diffrn_measured_fraction_theta_max 1.000
_diffrn_measurement_device_type 'Bruker SMART CCD area-detector'
_diffrn_measurement_method '\f and \w'
_diffrn_radiation_monochromator graphite
_diffrn_radiation_source 'fine-focus sealed tube'
_diffrn_radiation_type MoK\a
_diffrn_radiation_wavelength 0.71073
_diffrn_reflns_av_R_equivalents 0.0614
_diffrn_reflns_av_sigmaI/netI 0.0747
_diffrn_reflns_limit_h_max 8
_diffrn_reflns_limit_h_min -8
_diffrn_reflns_limit_k_max 27
_diffrn_reflns_limit_k_min -12
_diffrn_reflns_limit_l_max 17
_diffrn_reflns_limit_l_min -17
_diffrn_reflns_number 12474
_diffrn_reflns_theta_full 25.00
_diffrn_reflns_theta_max 25.00
_diffrn_reflns_theta_min 1.71
_diffrn_standards_decay_% 0
_exptl_absorpt_coefficient_mu 1.277
_exptl_absorpt_correction_T_max 0.795
_exptl_absorpt_correction_T_min 0.691
_exptl_absorpt_correction_type multi-scan
_exptl_absorpt_process_details '(SADABS; Sheldrick, 1996)'
_exptl_crystal_colour green
_exptl_crystal_density_diffrn 1.594
_exptl_crystal_density_method 'not measured'
_exptl_crystal_description block
_exptl_crystal_F_000 1172
_exptl_crystal_size_max 0.22
_exptl_crystal_size_mid 0.20
_exptl_crystal_size_min 0.18
_refine_diff_density_max 0.998
_refine_diff_density_min -0.362
_refine_ls_extinction_method none
_refine_ls_goodness_of_fit_ref 1.017
_refine_ls_hydrogen_treatment constr
_refine_ls_matrix_type full
_refine_ls_number_parameters 372
_refine_ls_number_reflns 4267
_refine_ls_number_restraints 134
_refine_ls_restrained_S_all 1.073
_refine_ls_R_factor_all 0.1307
_refine_ls_R_factor_gt 0.0737
_refine_ls_shift/su_max 0.005
_refine_ls_shift/su_mean 0.000
_refine_ls_structure_factor_coef Fsqd
_refine_ls_weighting_details 'calc w = 1/[\s^2^(Fo^2^)+(0.1219P)^2^+1.687P] where P = (Fo^2^+2Fc^2^)/3'
_refine_ls_weighting_scheme calc
_refine_ls_wR_factor_gt 0.1883
_refine_ls_wR_factor_ref 0.2227
_reflns_number_gt 2452
_reflns_number_total 4267
_reflns_threshold_expression I>2\s(I)
_cod_data_source_file kp6047.cif
_cod_data_source_block I
_cod_depositor_comments
;
The following automatic conversions were performed:
'_symmetry_cell_setting' value 'Monoclinic' changed to 'monoclinic'
according to '/home/saulius/struct/CIF-dictionaries/cif_core.dic'
dictionary named 'cif_core.dic' version 2.4.1 from 2010-06-29.

Automatic conversion script
Id: cif_fix_enum 1527 2010-12-29 10:47:43Z saulius 

The following automatic conversions were performed:

'_symmetry_cell_setting' value 'Monoclinic' changed to 'monoclinic'
according to /home/saulius/struct/CIF-dictionaries/cif_core.dic
dictionary named 'cif_core.dic' version 2.4.1 from 2010-06-29.

Automatic conversion script
Id: cif_fix_values 1715 2011-07-08 13:25:40Z adriana 
;
_cod_original_cell_volume 2429.7(14)
_cod_original_sg_symbol_H-M 'P 21/c'
_cod_database_code 2205997
_cod_database_fobs_code 2205997

loop_
_symmetry_equiv_pos_as_xyz
'x, y, z'
'-x, y+1/2, -z+1/2'
'-x, -y, -z'
'x, -y-1/2, z-1/2'

loop_
_atom_site_label
_atom_site_fract_x
_atom_site_fract_y
_atom_site_fract_z
_atom_site_U_iso_or_equiv
_atom_site_adp_type
_atom_site_calc_flag
_atom_site_refinement_flags
_atom_site_occupancy
_atom_site_disorder_assembly
_atom_site_disorder_group
_atom_site_type_symbol
Cu1 0.42028(13) 0.50865(4) 0.23960(6) 0.0469(3) Uani d . 1 . . Cu
Cl1 0.7415(3) 0.50140(9) 0.28414(13) 0.0587(6) Uani d . 1 . . Cl
N1 0.4238(9) 0.5650(3) 0.1356(4) 0.0511(16) Uani d . 1 . . N
N2 0.2647(8) 0.4643(3) 0.1180(4) 0.0445(14) Uani d . 1 . . N
N3 0.3949(8) 0.4519(2) 0.3385(4) 0.0440(14) Uani d . 1 . . N
N4 0.2798(7) 0.5586(2) 0.3198(4) 0.0394(13) Uani d . 1 . . N
C1 0.5077(13) 0.6152(4) 0.1517(7) 0.068(2) Uani d . 1 . . C
H1 0.5662 0.6258 0.2148 0.082 Uiso calc R 1 . . H
C2 0.5097(13) 0.6520(4) 0.0767(8) 0.078(3) Uani d . 1 . . C
H2 0.5663 0.6874 0.0892 0.094 Uiso calc R 1 . . H
C3 0.4275(14) 0.6358(4) -0.0163(8) 0.080(3) Uani d . 1 . . C
H3 0.4267 0.6604 -0.0674 0.096 Uiso calc R 1 . . H
C4 0.3467(12) 0.5834(4) -0.0337(6) 0.068(2) Uani d . 1 . . C
H4 0.2937 0.5716 -0.0968 0.081 Uiso calc R 1 . . H
C5 0.3442(10) 0.5476(3) 0.0441(5) 0.0487(19) Uani d . 1 . . C
C6 0.2592(10) 0.4913(3) 0.0339(5) 0.0497(18) Uani d . 1 . . C
C7 0.1746(11) 0.4657(4) -0.0542(5) 0.064(2) Uani d . 1 . . C
H7 0.1706 0.4844 -0.1120 0.077 Uiso calc R 1 . . H
C8 0.0977(12) 0.4128(4) -0.0549(7) 0.072(3) Uani d . 1 . . C
H8 0.0430 0.3951 -0.1133 0.087 Uiso calc R 1 . . H
C9 0.1011(11) 0.3864(4) 0.0294(6) 0.065(2) Uani d . 1 . . C
H9 0.0461 0.3509 0.0300 0.078 Uiso calc R 1 . . H
C10 0.1883(11) 0.4133(3) 0.1149(6) 0.056(2) Uani d . 1 . . C
H10 0.1936 0.3946 0.1729 0.067 Uiso calc R 1 . . H
C11 0.4573(11) 0.3988(3) 0.3422(5) 0.0505(19) Uani d . 1 . . C
H11 0.5132 0.3862 0.2950 0.061 Uiso calc R 1 . . H
C12 0.4408(12) 0.3617(3) 0.4152(6) 0.061(2) Uani d . 1 . . C
H12 0.4829 0.3244 0.4161 0.073 Uiso calc R 1 . . H
C13 0.3631(12) 0.3804(3) 0.4847(6) 0.064(2) Uani d . 1 . . C
H13 0.3519 0.3560 0.5342 0.076 Uiso calc R 1 . . H
C14 0.3001(11) 0.4358(3) 0.4825(5) 0.0527(19) Uani d . 1 . . C
H14 0.2473 0.4491 0.5306 0.063 Uiso calc R 1 . . H
C15 0.3165(9) 0.4709(3) 0.4082(4) 0.0403(16) Uani d . 1 . . C
C16 0.2512(9) 0.5304(3) 0.3974(4) 0.0394(15) Uani d . 1 . . C
C17 0.1667(10) 0.5571(3) 0.4608(5) 0.053(2) Uani d . 1 . . C
H17 0.1503 0.5376 0.5147 0.063 Uiso calc R 1 . . H
C18 0.1078(12) 0.6117(4) 0.4444(6) 0.063(2) Uani d . 1 . . C
H18 0.0494 0.6297 0.4865 0.075 Uiso calc R 1 . . H
C19 0.1350(12) 0.6403(3) 0.3655(6) 0.063(2) Uani d . 1 . . C
H19 0.0940 0.6776 0.3527 0.076 Uiso calc R 1 . . H
C20 0.2239(11) 0.6126(3) 0.3059(5) 0.0546(19) Uani d . 1 . . C
H20 0.2461 0.6323 0.2536 0.066 Uiso calc R 1 . . H
C21 0.091(3) 0.7134(5) 0.7242(9) 0.087(6) Uani d PDU 0.570(17) A 1 C
H21A 0.2150 0.7275 0.7516 0.105 Uiso calc PR 0.570(17) A 1 H
H21B 0.0154 0.7237 0.7674 0.105 Uiso calc PR 0.570(17) A 1 H
Cl2 0.0959(16) 0.6401(3) 0.7133(7) 0.071(2) Uani d PDU 0.570(17) A 1 Cl
Cl3 0.001(2) 0.7441(3) 0.6111(5) 0.142(4) Uani d PDU 0.570(17) A 1 Cl
C21' 0.020(5) 0.7181(9) 0.692(3) 0.150(16) Uani d PDU 0.430(17) A 2 C
H21C 0.0381 0.7364 0.7543 0.180 Uiso calc PR 0.430(17) A 2 H
H21D -0.1100 0.7200 0.6589 0.180 Uiso calc PR 0.430(17) A 2 H
Cl2' 0.088(4) 0.6481(7) 0.7076(17) 0.138(7) Uani d PDU 0.430(17) A 2 Cl
Cl3' 0.146(2) 0.7540(4) 0.6244(9) 0.137(5) Uani d PDU 0.430(17) A 2 Cl
B1 0.3477(15) 0.2479(4) 0.1530(8) 0.121(5) Uani d DU 1 . . B
F1 0.343(3) 0.2869(8) 0.2193(16) 0.303(17) Uani d PDU 0.564(15) B 1 F
F2 0.2664(17) 0.1995(5) 0.1755(9) 0.119(5) Uani d PDU 0.564(15) B 1 F
F3 0.252(4) 0.2639(10) 0.0642(12) 0.317(17) Uani d PDU 0.564(15) B 1 F
F4 0.5193(18) 0.2309(7) 0.1515(15) 0.186(8) Uani d PDU 0.564(15) B 1 F
F1' 0.411(2) 0.2986(5) 0.1954(10) 0.109(6) Uani d PDU 0.436(15) B 2 F
F2' 0.418(4) 0.2037(7) 0.2077(15) 0.256(15) Uani d PDU 0.436(15) B 2 F
F3' 0.1601(17) 0.2514(8) 0.1294(13) 0.159(9) Uani d PDU 0.436(15) B 2 F
F4' 0.400(3) 0.2474(7) 0.0685(11) 0.146(8) Uani d PDU 0.436(15) B 2 F

loop_
_atom_site_aniso_label
_atom_site_aniso_U_11
_atom_site_aniso_U_22
_atom_site_aniso_U_33
_atom_site_aniso_U_12
_atom_site_aniso_U_13
_atom_site_aniso_U_23
Cu1 0.0661(6) 0.0444(5) 0.0349(5) 0.0040(5) 0.0214(4) 0.0061(4)
Cl1 0.0578(13) 0.0786(15) 0.0410(10) -0.0018(10) 0.0150(9) 0.0076(9)
N1 0.062(4) 0.048(4) 0.052(4) 0.005(3) 0.031(3) 0.011(3)
N2 0.047(4) 0.052(4) 0.037(3) 0.009(3) 0.016(3) 0.004(3)
N3 0.057(4) 0.046(3) 0.033(3) 0.000(3) 0.020(3) 0.007(2)
N4 0.047(4) 0.039(3) 0.032(3) 0.000(3) 0.010(3) -0.001(2)
C1 0.079(6) 0.062(6) 0.074(6) -0.001(5) 0.039(5) 0.015(4)
C2 0.081(7) 0.057(6) 0.114(8) 0.009(5) 0.058(7) 0.026(6)
C3 0.087(7) 0.085(7) 0.082(7) 0.037(6) 0.045(6) 0.053(6)
C4 0.061(6) 0.089(7) 0.058(5) 0.020(5) 0.024(4) 0.029(5)
C5 0.051(5) 0.067(5) 0.034(4) 0.023(4) 0.024(3) 0.019(3)
C6 0.045(4) 0.069(5) 0.039(4) 0.019(4) 0.019(3) 0.005(4)
C7 0.048(5) 0.109(8) 0.034(4) 0.023(5) 0.011(4) 0.006(4)
C8 0.054(6) 0.094(7) 0.066(6) 0.006(5) 0.012(5) -0.023(5)
C9 0.053(5) 0.073(6) 0.065(6) -0.003(4) 0.008(4) -0.017(5)
C10 0.053(5) 0.061(5) 0.054(5) 0.002(4) 0.017(4) -0.003(4)
C11 0.062(5) 0.045(4) 0.044(4) 0.009(4) 0.013(4) 0.006(3)
C12 0.072(6) 0.040(4) 0.068(5) 0.004(4) 0.010(4) 0.010(4)
C13 0.078(6) 0.057(5) 0.056(5) -0.016(4) 0.016(4) 0.016(4)
C14 0.058(5) 0.059(5) 0.045(4) -0.013(4) 0.019(4) 0.008(4)
C15 0.039(4) 0.049(4) 0.031(4) -0.008(3) 0.006(3) 0.000(3)
C16 0.037(4) 0.048(4) 0.031(3) -0.010(3) 0.005(3) -0.004(3)
C17 0.050(5) 0.068(5) 0.046(4) -0.007(4) 0.022(4) -0.009(4)
C18 0.068(6) 0.064(5) 0.063(5) 0.006(4) 0.029(4) -0.017(4)
C19 0.069(6) 0.055(5) 0.068(5) 0.013(4) 0.022(4) -0.001(4)
C20 0.068(5) 0.048(5) 0.046(4) 0.006(4) 0.012(4) 0.005(3)
C21 0.096(10) 0.069(9) 0.092(10) 0.016(8) 0.015(8) -0.012(7)
Cl2 0.084(4) 0.060(3) 0.074(4) 0.012(3) 0.027(3) 0.003(3)
Cl3 0.165(9) 0.106(5) 0.144(5) 0.017(5) 0.022(5) 0.042(4)
C21' 0.153(19) 0.142(19) 0.157(18) 0.008(10) 0.042(11) -0.006(10)
Cl2' 0.146(11) 0.124(10) 0.148(10) -0.005(8) 0.046(8) 0.010(7)
Cl3' 0.133(9) 0.102(6) 0.176(8) -0.002(5) 0.042(6) 0.034(5)
B1 0.131(9) 0.106(9) 0.124(9) 0.028(8) 0.029(8) -0.005(7)
F1 0.315(19) 0.297(19) 0.307(19) -0.006(10) 0.097(11) -0.053(10)
F2 0.111(8) 0.093(7) 0.143(9) -0.041(6) 0.017(6) 0.028(6)
F3 0.313(19) 0.308(19) 0.321(19) 0.003(10) 0.062(11) 0.016(10)
F4 0.164(11) 0.196(12) 0.199(12) 0.023(8) 0.050(9) -0.039(9)
F1' 0.163(10) 0.062(7) 0.106(9) -0.014(7) 0.041(7) -0.035(6)
F2' 0.266(18) 0.236(18) 0.259(17) 0.004(10) 0.057(11) 0.039(10)
F3' 0.147(11) 0.183(13) 0.154(12) -0.023(9) 0.053(9) 0.024(9)
F4' 0.174(12) 0.136(11) 0.144(11) -0.018(9) 0.071(9) 0.004(8)

loop_
_atom_type_symbol
_atom_type_description
_atom_type_scat_dispersion_real
_atom_type_scat_dispersion_imag
_atom_type_scat_source
C C 0.0033 0.0016 'International Tables Vol C Tables 4.2.6.8 and 6.1.1.4'
H H 0.0000 0.0000 'International Tables Vol C Tables 4.2.6.8 and 6.1.1.4'
B B 0.0013 0.0007 'International Tables Vol C Tables 4.2.6.8 and 6.1.1.4'
N N 0.0061 0.0033 'International Tables Vol C Tables 4.2.6.8 and 6.1.1.4'
F F 0.0171 0.0103 'International Tables Vol C Tables 4.2.6.8 and 6.1.1.4'
Cl Cl 0.1484 0.1585 'International Tables Vol C Tables 4.2.6.8 and 6.1.1.4'
Cu Cu 0.3201 1.2651 'International Tables Vol C Tables 4.2.6.8 and 6.1.1.4'

loop_
_geom_angle_atom_site_label_1
_geom_angle_atom_site_label_2
_geom_angle_atom_site_label_3
_geom_angle
_geom_angle_publ_flag
N3 Cu1 N1 175.3(3) yes
N3 Cu1 N4 80.3(2) yes
N1 Cu1 N4 98.2(2) yes
N3 Cu1 N2 97.1(2) yes
N1 Cu1 N2 79.7(2) yes
N4 Cu1 N2 118.5(2) yes
N3 Cu1 Cl1 92.10(18) yes
N1 Cu1 Cl1 92.44(19) yes
N4 Cu1 Cl1 121.16(16) yes
N2 Cu1 Cl1 120.30(16) yes
C1 N1 C5 120.5(7) ?
C1 N1 Cu1 123.6(6) ?
C5 N1 Cu1 115.7(5) ?
C10 N2 C6 118.6(7) ?
C10 N2 Cu1 128.2(5) ?
C6 N2 Cu1 112.9(5) ?
C11 N3 C15 119.6(6) ?
C11 N3 Cu1 124.1(5) ?
C15 N3 Cu1 116.2(4) ?
C20 N4 C16 118.4(6) ?
C20 N4 Cu1 129.1(5) ?
C16 N4 Cu1 112.4(4) ?
N1 C1 C2 121.2(9) ?
N1 C1 H1 119.4 ?
C2 C1 H1 119.4 ?
C3 C2 C1 119.3(9) ?
C3 C2 H2 120.3 ?
C1 C2 H2 120.3 ?
C4 C3 C2 119.7(8) ?
C4 C3 H3 120.1 ?
C2 C3 H3 120.1 ?
C3 C4 C5 119.4(9) ?
C3 C4 H4 120.3 ?
C5 C4 H4 120.3 ?
N1 C5 C4 119.7(8) ?
N1 C5 C6 116.3(6) ?
C4 C5 C6 124.0(8) ?
N2 C6 C7 120.5(8) ?
N2 C6 C5 114.9(6) ?
C7 C6 C5 124.6(7) ?
C8 C7 C6 119.4(8) ?
C8 C7 H7 120.3 ?
C6 C7 H7 120.3 ?
C9 C8 C7 119.9(8) ?
C9 C8 H8 120.1 ?
C7 C8 H8 120.1 ?
C8 C9 C10 118.5(9) ?
C8 C9 H9 120.8 ?
C10 C9 H9 120.8 ?
N2 C10 C9 123.1(8) ?
N2 C10 H10 118.5 ?
C9 C10 H10 118.5 ?
N3 C11 C12 121.4(7) ?
N3 C11 H11 119.3 ?
C12 C11 H11 119.3 ?
C13 C12 C11 119.2(7) ?
C13 C12 H12 120.4 ?
C11 C12 H12 120.4 ?
C12 C13 C14 120.0(7) ?
C12 C13 H13 120.0 ?
C14 C13 H13 120.0 ?
C15 C14 C13 119.0(7) ?
C15 C14 H14 120.5 ?
C13 C14 H14 120.5 ?
N3 C15 C14 120.8(7) ?
N3 C15 C16 115.4(5) ?
C14 C15 C16 123.7(6) ?
N4 C16 C17 120.7(7) ?
N4 C16 C15 115.5(5) ?
C17 C16 C15 123.8(6) ?
C18 C17 C16 119.9(7) ?
C18 C17 H17 120.1 ?
C16 C17 H17 120.1 ?
C17 C18 C19 119.6(7) ?
C17 C18 H18 120.2 ?
C19 C18 H18 120.2 ?
C20 C19 C18 118.4(8) ?
C20 C19 H19 120.8 ?
C18 C19 H19 120.8 ?
N4 C20 C19 122.8(7) ?
N4 C20 H20 118.6 ?
C19 C20 H20 118.6 ?
Cl2 C21 Cl3 109.9(7) ?
Cl2 C21 H21A 109.7 ?
Cl3 C21 H21A 109.7 ?
Cl2 C21 H21B 109.7 ?
Cl3 C21 H21B 109.7 ?
H21A C21 H21B 108.2 ?
Cl2' C21' Cl3' 110.8(9) ?
Cl2' C21' H21C 109.5 ?
Cl3' C21' H21C 109.5 ?
Cl2' C21' H21D 109.5 ?
Cl3' C21' H21D 109.5 ?
H21C C21' H21D 108.1 ?
F2' B1 F1 101.4(15) ?
F2' B1 F3 144.5(15) ?
F1 B1 F3 112.2(11) ?
F2' B1 F4 62.7(11) ?
F1 B1 F4 114.5(11) ?
F3 B1 F4 110.3(11) ?
F2' B1 F3' 115.2(11) ?
F1 B1 F3' 85.5(13) ?
F3 B1 F3' 58.7(11) ?
F4 B1 F3' 160.0(12) ?
F2' B1 F4' 110.9(11) ?
F1 B1 F4' 134.9(14) ?
F3 B1 F4' 50.8(11) ?
F4 B1 F4' 59.5(9) ?
F3' B1 F4' 107.0(10) ?
F2' B1 F2 49.1(11) ?
F1 B1 F2 108.2(11) ?
F3 B1 F2 107.1(10) ?
F4 B1 F2 104.1(9) ?
F3' B1 F2 67.3(9) ?
F4' B1 F2 116.7(11) ?
F2' B1 F1' 112.3(11) ?
F1 B1 F1' 31.7(12) ?
F3 B1 F1' 102.5(14) ?
F4 B1 F1' 92.3(11) ?
F3' B1 F1' 106.1(9) ?
F4' B1 F1' 104.7(9) ?
F2 B1 F1' 138.3(11) ?

loop_
_geom_bond_atom_site_label_1
_geom_bond_atom_site_label_2
_geom_bond_distance
_geom_bond_publ_flag
Cu1 N3 1.986(5) yes
Cu1 N1 1.995(6) yes
Cu1 N4 2.100(5) yes
Cu1 N2 2.104(6) yes
Cu1 Cl1 2.333(2) yes
N1 C1 1.327(10) ?
N1 C5 1.355(9) ?
N2 C10 1.323(9) ?
N2 C6 1.351(8) ?
N3 C11 1.326(9) ?
N3 C15 1.354(8) ?
N4 C20 1.333(9) ?
N4 C16 1.355(8) ?
C1 C2 1.381(11) ?
C1 H1 0.9300 ?
C2 C3 1.369(13) ?
C2 H2 0.9300 ?
C3 C4 1.365(13) ?
C3 H3 0.9300 ?
C4 C5 1.398(10) ?
C4 H4 0.9300 ?
C5 C6 1.457(11) ?
C6 C7 1.392(11) ?
C7 C8 1.367(13) ?
C7 H7 0.9300 ?
C8 C9 1.350(12) ?
C8 H8 0.9300 ?
C9 C10 1.382(11) ?
C9 H9 0.9300 ?
C10 H10 0.9300 ?
C11 C12 1.388(10) ?
C11 H11 0.9300 ?
C12 C13 1.348(11) ?
C12 H12 0.9300 ?
C13 C14 1.379(11) ?
C13 H13 0.9300 ?
C14 C15 1.376(9) ?
C14 H14 0.9300 ?
C15 C16 1.473(10) ?
C16 C17 1.382(9) ?
C17 C18 1.355(11) ?
C17 H17 0.9300 ?
C18 C19 1.373(11) ?
C18 H18 0.9300 ?
C19 C20 1.372(10) ?
C19 H19 0.9300 ?
C20 H20 0.9300 ?
C21 Cl2 1.727(9) ?
C21 Cl3 1.742(10) ?
C21 H21A 0.9700 ?
C21 H21B 0.9700 ?
C21' Cl2' 1.718(11) ?
C21' Cl3' 1.725(11) ?
C21' H21C 0.9700 ?
C21' H21D 0.9700 ?
B1 F2' 1.323(10) ?
B1 F1 1.325(10) ?
B1 F3 1.343(10) ?
B1 F4 1.351(10) ?
B1 F3' 1.361(10) ?
B1 F4' 1.364(10) ?
B1 F2 1.364(9) ?
B1 F1' 1.364(9) ?

loop_
_geom_torsion_atom_site_label_1
_geom_torsion_atom_site_label_2
_geom_torsion_atom_site_label_3
_geom_torsion_atom_site_label_4
_geom_torsion
N3 Cu1 N1 C1 133(3)
N4 Cu1 N1 C1 62.0(6)
N2 Cu1 N1 C1 179.6(7)
Cl1 Cu1 N1 C1 -60.0(6)
N3 Cu1 N1 C5 -51(3)
N4 Cu1 N1 C5 -122.2(5)
N2 Cu1 N1 C5 -4.6(5)
Cl1 Cu1 N1 C5 115.8(5)
N3 Cu1 N2 C10 -3.4(6)
N1 Cu1 N2 C10 180.0(6)
N4 Cu1 N2 C10 -86.3(6)
Cl1 Cu1 N2 C10 93.2(6)
N3 Cu1 N2 C6 -177.6(5)
N1 Cu1 N2 C6 5.8(5)
N4 Cu1 N2 C6 99.5(5)
Cl1 Cu1 N2 C6 -81.0(5)
N1 Cu1 N3 C11 108(3)
N4 Cu1 N3 C11 179.9(6)
N2 Cu1 N3 C11 62.1(6)
Cl1 Cu1 N3 C11 -58.8(6)
N1 Cu1 N3 C15 -75(3)
N4 Cu1 N3 C15 -3.5(5)
N2 Cu1 N3 C15 -121.4(5)
Cl1 Cu1 N3 C15 117.8(5)
N3 Cu1 N4 C20 -179.4(7)
N1 Cu1 N4 C20 -3.9(7)
N2 Cu1 N4 C20 -86.6(6)
Cl1 Cu1 N4 C20 94.0(6)
N3 Cu1 N4 C16 3.0(4)
N1 Cu1 N4 C16 178.6(4)
N2 Cu1 N4 C16 95.9(4)
Cl1 Cu1 N4 C16 -83.5(4)
C5 N1 C1 C2 2.8(12)
Cu1 N1 C1 C2 178.4(6)
N1 C1 C2 C3 -1.6(13)
C1 C2 C3 C4 -0.7(13)
C2 C3 C4 C5 1.9(13)
C1 N1 C5 C4 -1.6(10)
Cu1 N1 C5 C4 -177.5(5)
C1 N1 C5 C6 178.7(7)
Cu1 N1 C5 C6 2.8(8)
C3 C4 C5 N1 -0.8(11)
C3 C4 C5 C6 178.9(7)
C10 N2 C6 C7 0.0(10)
Cu1 N2 C6 C7 174.9(5)
C10 N2 C6 C5 179.2(6)
Cu1 N2 C6 C5 -6.0(7)
N1 C5 C6 N2 2.4(9)
C4 C5 C6 N2 -177.3(6)
N1 C5 C6 C7 -178.5(7)
C4 C5 C6 C7 1.8(11)
N2 C6 C7 C8 -0.3(11)
C5 C6 C7 C8 -179.4(7)
C6 C7 C8 C9 1.2(12)
C7 C8 C9 C10 -1.9(13)
C6 N2 C10 C9 -0.7(11)
Cu1 N2 C10 C9 -174.7(6)
C8 C9 C10 N2 1.7(12)
C15 N3 C11 C12 1.3(11)
Cu1 N3 C11 C12 177.8(6)
N3 C11 C12 C13 -1.4(12)
C11 C12 C13 C14 0.4(13)
C12 C13 C14 C15 0.6(12)
C11 N3 C15 C14 -0.3(10)
Cu1 N3 C15 C14 -177.0(5)
C11 N3 C15 C16 -179.9(6)
Cu1 N3 C15 C16 3.4(7)
C13 C14 C15 N3 -0.7(11)
C13 C14 C15 C16 178.9(7)
C20 N4 C16 C17 -0.2(10)
Cu1 N4 C16 C17 177.6(5)
C20 N4 C16 C15 -180.0(6)
Cu1 N4 C16 C15 -2.2(7)
N3 C15 C16 N4 -0.7(8)
C14 C15 C16 N4 179.8(6)
N3 C15 C16 C17 179.6(6)
C14 C15 C16 C17 0.0(11)
N4 C16 C17 C18 1.4(11)
C15 C16 C17 C18 -178.8(7)
C16 C17 C18 C19 -0.9(12)
C17 C18 C19 C20 -0.8(13)
C16 N4 C20 C19 -1.6(11)
Cu1 N4 C20 C19 -179.0(6)
C18 C19 C20 N4 2.1(13)
